data_7240394
loop_
_publ_author_name
'Teixeira, Ricardo G.'
'Marques, Fernanda'
'Robalo, M. Paula'
'Fontrodona, Xavier'
'Garcia, M. Helena'
'Geninatti Crich, Simonetta'
'Vi\~nas, Clara'
'Valente, Andreia'

_publ_section_title
;
 Ruthenium carboranyl complexes with 2,2&#x2032;-bipyridine derivatives
 for potential bimodal therapy application
;
_journal_issue 28
_journal_name_full 'RSC Advances'
_journal_page_first 16266
_journal_page_last 16276
_journal_paper_doi 10.1039/D0RA01522A
_journal_volume 10
_journal_year 2020
_chemical_formula_moiety 'C15 H23 B9 N2 O3 Ru, 0.5 (C4 H8 O)'
_chemical_formula_sum 'C17 H27 B9 N2 O3.5 Ru'
_chemical_formula_weight 513.76
_space_group_crystal_system monoclinic
_space_group_IT_number 14
_space_group_name_Hall '-P 2ybc'
_space_group_name_H-M_alt 'P 1 21/c 1'
_atom_sites_solution_hydrogens mixed
_audit_creation_method SHELXL-2018/3
_audit_update_record
;
2020-03-20 deposited with the CCDC.	2020-04-06 downloaded from the CCDC.
;
_cell_angle_alpha 90
_cell_angle_beta 92.384(4)
_cell_angle_gamma 90
_cell_formula_units_Z 4
_cell_length_a 6.8160(14)
_cell_length_b 25.702(5)
_cell_length_c 12.914(3)
_cell_measurement_reflns_used 7220
_cell_measurement_temperature 193(2)
_cell_measurement_theta_max 28.35
_cell_measurement_theta_min 2.24
_cell_volume 2260.4(8)
_computing_cell_refinement 'Bruker SMART'
_computing_data_collection 'Bruker SMART'
_computing_data_reduction 'Bruker SAINT'
_computing_molecular_graphics ShelXle
_computing_structure_refinement 'SHELXL-2018/3 (Sheldrick, 2018)'
_computing_structure_solution 'SHELXT 2014/5 (Sheldrick, 2014)'
_diffrn_ambient_temperature 193(2)
_diffrn_measured_fraction_theta_full 0.998
_diffrn_measured_fraction_theta_max 0.985
_diffrn_measurement_device_type 'CCD area detector'
_diffrn_measurement_method 'phi and omega scans'
_diffrn_radiation_monochromator graphite
_diffrn_radiation_source 'sealed tube'
_diffrn_radiation_type MoK\a
_diffrn_radiation_wavelength 0.71073
_diffrn_reflns_av_R_equivalents 0.0317
_diffrn_reflns_av_unetI/netI 0.0205
_diffrn_reflns_Laue_measured_fraction_full 0.998
_diffrn_reflns_Laue_measured_fraction_max 0.985
_diffrn_reflns_limit_h_max 9
_diffrn_reflns_limit_h_min -9
_diffrn_reflns_limit_k_max 33
_diffrn_reflns_limit_k_min -33
_diffrn_reflns_limit_l_max 17
_diffrn_reflns_limit_l_min -17
_diffrn_reflns_number 35415
_diffrn_reflns_point_group_measured_fraction_full 0.998
_diffrn_reflns_point_group_measured_fraction_max 0.985
_diffrn_reflns_theta_full 25.242
_diffrn_reflns_theta_max 28.386
_diffrn_reflns_theta_min 2.237
_exptl_absorpt_coefficient_mu 0.719
_exptl_absorpt_correction_T_max 1
_exptl_absorpt_correction_T_min 0.8361
_exptl_absorpt_correction_type multi-scan
_exptl_absorpt_process_details 'sadabs v2.10 bruker 2001'
_exptl_crystal_colour orange
_exptl_crystal_density_diffrn 1.510
_exptl_crystal_description plate
_exptl_crystal_F_000 1040
_exptl_crystal_size_max 0.35
_exptl_crystal_size_mid 0.18
_exptl_crystal_size_min 0.10
_refine_diff_density_max 0.872
_refine_diff_density_min -0.445
_refine_diff_density_rms 0.073
_refine_ls_extinction_method none
_refine_ls_goodness_of_fit_ref 1.088
_refine_ls_hydrogen_treatment mixed
_refine_ls_matrix_type full
_refine_ls_number_parameters 328
_refine_ls_number_reflns 5578
_refine_ls_number_restraints 0
_refine_ls_restrained_S_all 1.088
_refine_ls_R_factor_all 0.0382
_refine_ls_R_factor_gt 0.0332
_refine_ls_shift/su_max 0.002
_refine_ls_shift/su_mean 0.000
_refine_ls_structure_factor_coef Fsqd
_refine_ls_weighting_details 'w=1/[\s^2^(Fo^2^)+(0.0422P)^2^+1.3775P] where P=(Fo^2^+2Fc^2^)/3'
_refine_ls_weighting_scheme calc
_refine_ls_wR_factor_gt 0.0818
_refine_ls_wR_factor_ref 0.0846
_reflns_Friedel_coverage 0.000
_reflns_number_gt 4976
_reflns_number_total 5578
_reflns_threshold_expression 'I > 2\s(I)'
_cod_data_source_file d0ra01522a2.cif
_cod_data_source_block RuCB2
_cod_depositor_comments 'Adding full bibliography for 7240394--7240395.cif.'
_cod_original_sg_symbol_H-M 'P 21/c'
_cod_original_formula_sum 'C17 H27 B9 N2 O3.50 Ru'
_cod_database_code 7240394
_shelx_shelxl_version_number 2018/3
_shelx_space_group_comment
;
The symmetry employed for this shelxl refinement is uniquely defined
by the following loop, which should always be used as a source of
symmetry information in preference to the above space-group names.
They are only intended as comments.
;

loop_
_space_group_symop_operation_xyz
'x, y, z'
'-x, y+1/2, -z+1/2'
'-x, -y, -z'
'x, -y-1/2, z-1/2'

loop_
_atom_site_label
_atom_site_type_symbol
_atom_site_fract_x
_atom_site_fract_y
_atom_site_fract_z
_atom_site_U_iso_or_equiv
_atom_site_adp_type
_atom_site_occupancy
_atom_site_site_symmetry_order
_atom_site_calc_flag
_atom_site_refinement_flags_posn
_atom_site_refinement_flags_adp
_atom_site_refinement_flags_occupancy
_atom_site_disorder_assembly
_atom_site_disorder_group
C1 C 0.1212(4) 0.19157(10) 0.4019(2) 0.0460(6) Uani 1 1 d . . . . .
H1 H -0.020612 0.202151 0.437267 0.075(11) Uiso 1 1 calc R . . . .
C2 C 0.3329(4) 0.21264(10) 0.45020(18) 0.0392(5) Uani 1 1 d . . . . .
H2 H 0.343713 0.238218 0.520425 0.066(11) Uiso 1 1 calc R . . . .
Ru3 Ru 0.20612(3) 0.26257(2) 0.32415(2) 0.02877(7) Uani 1 1 d . . . . .
B4 B 0.1256(6) 0.18340(12) 0.2713(3) 0.0585(10) Uani 1 1 d . . . . .
H4 H -0.011(5) 0.1820(14) 0.226(3) 0.071(10) Uiso 1 1 d . . . . .
B5 B 0.1470(7) 0.12958(13) 0.3587(4) 0.0716(13) Uani 1 1 d . . . . .
H5 H 0.035(5) 0.1061(15) 0.366(3) 0.077(11) Uiso 1 1 d . . . . .
B6 B 0.2740(6) 0.14849(13) 0.4725(3) 0.0564(8) Uani 1 1 d . . . . .
H6 H 0.241(5) 0.1375(15) 0.547(3) 0.076(11) Uiso 1 1 d . . . . .
B7 B 0.4922(4) 0.22135(12) 0.3542(2) 0.0414(6) Uani 1 1 d . . . . .
H7 H 0.606(5) 0.2491(12) 0.365(2) 0.050(8) Uiso 1 1 d . . . . .
B8 B 0.3701(5) 0.20106(13) 0.2355(2) 0.0511(8) Uani 1 1 d . . . . .
H8 H 0.408(4) 0.2072(12) 0.162(2) 0.052(8) Uiso 1 1 d . . . . .
B9 B 0.3048(7) 0.13481(14) 0.2559(3) 0.0735(14) Uani 1 1 d . . . . .
H9 H 0.279790 0.108822 0.199703 0.092(13) Uiso 1 1 d R . . . .
B10 B 0.3965(6) 0.11363(13) 0.3792(3) 0.0614(10) Uani 1 1 d . . . . .
H10 H 0.434(5) 0.0741(14) 0.396(3) 0.068(10) Uiso 1 1 d . . . . .
B11 B 0.5115(5) 0.16735(12) 0.4414(2) 0.0458(7) Uani 1 1 d . . . . .
H11 H 0.632(5) 0.1652(13) 0.504(2) 0.060(9) Uiso 1 1 d . . . . .
B12 B 0.5329(6) 0.15826(14) 0.3075(3) 0.0566(9) Uani 1 1 d . . . . .
H12 H 0.678(5) 0.1483(15) 0.274(3) 0.082(11) Uiso 1 1 d . . . . .
N13 N 0.3687(3) 0.33167(7) 0.31150(14) 0.0312(4) Uani 1 1 d . . . . .
C14 C 0.5236(4) 0.33785(10) 0.25080(19) 0.0390(5) Uani 1 1 d . . . . .
H14 H 0.559210 0.309866 0.207325 0.047 Uiso 1 1 calc R U . . .
C15 C 0.6320(3) 0.38288(10) 0.24929(19) 0.0391(5) Uani 1 1 d . . . . .
H15 H 0.740078 0.385635 0.205486 0.047 Uiso 1 1 calc R U . . .
C16 C 0.5833(3) 0.42405(9) 0.31161(18) 0.0348(5) Uani 1 1 d . . . . .
C17 C 0.4220(3) 0.41826(9) 0.37296(18) 0.0327(4) Uani 1 1 d . . . . .
H17 H 0.383983 0.446003 0.416410 0.039 Uiso 1 1 calc R U . . .
C18 C 0.3166(3) 0.37223(8) 0.37097(16) 0.0281(4) Uani 1 1 d . . . . .
C19 C 0.1416(3) 0.36354(8) 0.43214(16) 0.0273(4) Uani 1 1 d . . . . .
C20 C 0.0574(3) 0.40125(8) 0.49178(17) 0.0307(4) Uani 1 1 d . . . . .
H20 H 0.115120 0.434848 0.496780 0.037 Uiso 1 1 calc R U . . .
C21 C -0.1110(3) 0.39053(9) 0.54454(16) 0.0314(4) Uani 1 1 d . . . . .
C22 C -0.1903(3) 0.34110(9) 0.53417(17) 0.0350(5) Uani 1 1 d . . . . .
H22 H -0.306956 0.332272 0.567939 0.042 Uiso 1 1 calc R U . . .
C23 C -0.0988(3) 0.30508(9) 0.47472(17) 0.0338(5) Uani 1 1 d . . . . .
H23 H -0.153921 0.271191 0.469327 0.041 Uiso 1 1 calc R U . . .
N24 N 0.0644(3) 0.31508(7) 0.42372(13) 0.0284(4) Uani 1 1 d . . . . .
C25 C 0.6990(4) 0.47426(11) 0.3140(2) 0.0467(6) Uani 1 1 d . . . . .
H25A H 0.627089 0.499478 0.268577 0.056 Uiso 0.5 1 calc R U P A 1
H25B H 0.697744 0.488147 0.385442 0.056 Uiso 0.5 1 calc R U P A 1
H25C H 0.838662 0.466218 0.303044 0.056 Uiso 0.5 1 calc R U P B 2
H25D H 0.650753 0.496589 0.255866 0.056 Uiso 0.5 1 calc R U P B 2
C27 C -0.1985(4) 0.43033(10) 0.6138(2) 0.0481(6) Uani 1 1 d . . . . .
H27A H -0.130432 0.427066 0.682735 0.058 Uiso 0.5 1 calc R U P C 1
H27B H -0.164442 0.464998 0.586397 0.058 Uiso 0.5 1 calc R U P C 1
H27C H -0.342099 0.424652 0.614497 0.058 Uiso 0.5 1 calc R U P D 2
H27D H -0.144119 0.425159 0.685355 0.058 Uiso 0.5 1 calc R U P D 2
O26 O 0.8858(5) 0.47357(17) 0.2860(3) 0.0535(10) Uani 0.5 1 d . . P E 1
H26 H 0.955186 0.491191 0.328278 0.080 Uiso 0.5 1 calc R U P E 1
O28 O -0.3893(6) 0.43051(18) 0.6288(4) 0.0627(12) Uani 0.5 1 d . . P F 1
H28 H -0.414644 0.408685 0.674767 0.094 Uiso 0.5 1 calc R U P F 1
O26' O 0.6866(5) 0.50097(14) 0.4033(3) 0.0450(8) Uani 0.5 1 d . . P E 2
H26' H 0.590941 0.521551 0.398540 0.068 Uiso 0.5 1 calc R U P E 2
O28' O -0.1648(5) 0.47943(12) 0.5852(3) 0.0388(7) Uani 0.5 1 d . . P F 2
H28' H -0.066368 0.491022 0.619033 0.058 Uiso 0.5 1 calc R U P F 2
C29 C 0.0385(3) 0.28138(9) 0.21283(17) 0.0336(5) Uani 1 1 d . . . . .
O30 O -0.0648(3) 0.28903(8) 0.14344(14) 0.0491(4) Uani 1 1 d . . . . .

loop_
_atom_site_aniso_label
_atom_site_aniso_U_11
_atom_site_aniso_U_22
_atom_site_aniso_U_33
_atom_site_aniso_U_23
_atom_site_aniso_U_13
_atom_site_aniso_U_12
C1 0.0444(13) 0.0312(13) 0.0619(17) 0.0087(11) -0.0049(12) -0.0047(10)
C2 0.0504(13) 0.0337(12) 0.0328(11) -0.0040(9) -0.0056(10) 0.0047(10)
Ru3 0.03436(10) 0.02357(10) 0.02817(10) -0.00469(6) -0.00108(7) -0.00051(6)
B4 0.073(2) 0.0291(15) 0.070(2) -0.0126(14) -0.0394(19) 0.0053(14)
B5 0.077(2) 0.0248(15) 0.109(3) 0.0028(18) -0.041(2) -0.0048(15)
B6 0.065(2) 0.0386(17) 0.065(2) 0.0138(15) -0.0084(17) 0.0050(15)
B7 0.0422(14) 0.0393(15) 0.0424(15) -0.0043(12) -0.0035(12) 0.0055(12)
B8 0.070(2) 0.0511(18) 0.0314(13) -0.0106(12) -0.0052(14) 0.0272(16)
B9 0.112(3) 0.0388(18) 0.065(2) -0.0264(16) -0.048(2) 0.0296(19)
B10 0.080(2) 0.0328(16) 0.069(2) -0.0086(15) -0.0334(19) 0.0141(15)
B11 0.0535(17) 0.0401(16) 0.0424(15) -0.0043(12) -0.0135(13) 0.0086(13)
B12 0.072(2) 0.0504(19) 0.0460(17) -0.0107(14) -0.0099(16) 0.0279(17)
N13 0.0331(9) 0.0281(9) 0.0330(9) -0.0037(7) 0.0064(7) 0.0005(7)
C14 0.0437(13) 0.0363(13) 0.0380(12) -0.0060(10) 0.0133(10) 0.0018(10)
C15 0.0366(12) 0.0408(13) 0.0411(12) -0.0003(10) 0.0167(10) 0.0006(10)
C16 0.0338(11) 0.0310(11) 0.0401(12) 0.0031(9) 0.0061(9) -0.0017(9)
C17 0.0359(11) 0.0256(10) 0.0374(11) -0.0024(8) 0.0100(9) -0.0016(8)
C18 0.0290(10) 0.0256(10) 0.0301(10) -0.0007(8) 0.0044(8) 0.0016(8)
C19 0.0282(10) 0.0254(10) 0.0286(9) 0.0018(8) 0.0026(8) -0.0009(8)
C20 0.0350(11) 0.0228(10) 0.0348(11) 0.0008(8) 0.0069(9) -0.0001(8)
C21 0.0345(10) 0.0294(11) 0.0306(10) 0.0049(8) 0.0061(8) 0.0035(8)
C22 0.0330(11) 0.0400(13) 0.0324(11) 0.0052(9) 0.0065(9) -0.0068(9)
C23 0.0374(11) 0.0332(11) 0.0310(10) 0.0002(8) 0.0021(9) -0.0104(9)
N24 0.0343(9) 0.0257(9) 0.0253(8) -0.0006(7) 0.0014(7) -0.0033(7)
C25 0.0455(14) 0.0392(14) 0.0566(16) 0.0016(11) 0.0160(12) -0.0126(11)
C27 0.0577(16) 0.0383(14) 0.0505(15) 0.0064(11) 0.0271(13) 0.0112(12)
O26 0.0372(18) 0.056(2) 0.068(3) -0.0020(19) 0.0137(18) -0.0196(17)
O28 0.055(2) 0.060(3) 0.076(3) 0.021(2) 0.036(2) 0.017(2)
O26' 0.049(2) 0.0326(18) 0.054(2) -0.0039(15) 0.0066(17) -0.0056(15)
O28' 0.0477(19) 0.0192(14) 0.051(2) -0.0005(13) 0.0193(16) 0.0008(13)
C29 0.0381(11) 0.0314(11) 0.0317(11) -0.0053(9) 0.0061(9) 0.0041(9)
O30 0.0526(11) 0.0553(12) 0.0387(9) -0.0013(8) -0.0043(8) 0.0135(9)

loop_
_atom_type_symbol
_atom_type_description
_atom_type_scat_dispersion_real
_atom_type_scat_dispersion_imag
_atom_type_scat_source
C C 0.0033 0.0016 'International Tables Vol C Tables 4.2.6.8 and 6.1.1.4'
H H 0.0000 0.0000 'International Tables Vol C Tables 4.2.6.8 and 6.1.1.4'
B B 0.0013 0.0007 'International Tables Vol C Tables 4.2.6.8 and 6.1.1.4'
N N 0.0061 0.0033 'International Tables Vol C Tables 4.2.6.8 and 6.1.1.4'
O O 0.0106 0.0060 'International Tables Vol C Tables 4.2.6.8 and 6.1.1.4'
Ru Ru -1.2594 0.8363 'International Tables Vol C Tables 4.2.6.8 and 6.1.1.4'

loop_
_geom_angle_atom_site_label_1
_geom_angle_atom_site_label_2
_geom_angle_atom_site_label_3
_geom_angle
_geom_angle_site_symmetry_1
_geom_angle_site_symmetry_3
_geom_angle_publ_flag
C2 C1 B5 109.5(2) . . ?
C2 C1 B4 111.5(2) . . ?
B5 C1 B4 63.4(2) . . ?
C2 C1 B6 61.04(17) . . ?
B5 C1 B6 60.7(2) . . ?
B4 C1 B6 113.8(2) . . ?
C2 C1 Ru3 69.60(13) . . ?
B5 C1 Ru3 127.1(3) . . ?
B4 C1 Ru3 68.26(15) . . ?
B6 C1 Ru3 127.44(19) . . ?
C2 C1 H1 121.7 . . ?
B5 C1 H1 117.6 . . ?
B4 C1 H1 119.0 . . ?
B6 C1 H1 116.5 . . ?
Ru3 C1 H1 103.6 . . ?
C1 C2 B11 111.8(2) . . ?
C1 C2 B7 110.2(2) . . ?
B11 C2 B7 63.75(18) . . ?
C1 C2 B6 62.64(17) . . ?
B11 C2 B6 61.7(2) . . ?
B7 C2 B6 114.1(2) . . ?
C1 C2 Ru3 66.57(12) . . ?
B11 C2 Ru3 127.44(17) . . ?
B7 C2 Ru3 68.22(13) . . ?
B6 C2 Ru3 126.10(18) . . ?
C1 C2 H2 122.0 . . ?
B11 C2 H2 115.8 . . ?
B7 C2 H2 119.5 . . ?
B6 C2 H2 115.7 . . ?
Ru3 C2 H2 105.4 . . ?
C29 Ru3 N13 91.66(9) . . ?
C29 Ru3 N24 91.29(8) . . ?
N13 Ru3 N24 76.41(7) . . ?
C29 Ru3 C1 114.09(10) . . ?
N13 Ru3 C1 153.68(9) . . ?
N24 Ru3 C1 96.74(9) . . ?
C29 Ru3 B4 82.19(11) . . ?
N13 Ru3 B4 151.53(13) . . ?
N24 Ru3 B4 131.23(13) . . ?
C1 Ru3 B4 45.68(13) . . ?
C29 Ru3 C2 157.49(10) . . ?
N13 Ru3 C2 110.79(8) . . ?
N24 Ru3 C2 95.53(8) . . ?
C1 Ru3 C2 43.83(10) . . ?
B4 Ru3 C2 77.18(11) . . ?
C29 Ru3 B7 139.31(10) . . ?
N13 Ru3 B7 87.43(10) . . ?
N24 Ru3 B7 127.65(9) . . ?
C1 Ru3 B7 76.67(11) . . ?
B4 Ru3 B7 79.69(12) . . ?
C2 Ru3 B7 44.75(10) . . ?
C29 Ru3 B8 95.18(10) . . ?
N13 Ru3 B8 106.06(12) . . ?
N24 Ru3 B8 172.98(9) . . ?
C1 Ru3 B8 78.14(13) . . ?
B4 Ru3 B8 47.50(15) . . ?
C2 Ru3 B8 77.45(10) . . ?
B7 Ru3 B8 46.77(11) . . ?
C1 B4 B9 103.9(2) . . ?
C1 B4 B5 58.2(2) . . ?
B9 B4 B5 59.0(3) . . ?
C1 B4 B8 106.1(2) . . ?
B9 B4 B8 59.9(2) . . ?
B5 B4 B8 107.7(3) . . ?
C1 B4 Ru3 66.06(13) . . ?
B9 B4 Ru3 121.5(2) . . ?
B5 B4 Ru3 120.3(2) . . ?
B8 B4 Ru3 68.12(15) . . ?
C1 B4 H4 119.4(19) . . ?
B9 B4 H4 120.0(19) . . ?
B5 B4 H4 111.2(19) . . ?
B8 B4 H4 130.9(19) . . ?
Ru3 B4 H4 113.4(19) . . ?
C1 B5 B6 61.1(2) . . ?
C1 B5 B9 104.6(3) . . ?
B6 B5 B9 108.6(3) . . ?
C1 B5 B10 106.4(2) . . ?
B6 B5 B10 59.7(2) . . ?
B9 B5 B10 60.7(3) . . ?
C1 B5 B4 58.32(18) . . ?
B6 B5 B4 110.0(2) . . ?
B9 B5 B4 59.8(2) . . ?
B10 B5 B4 109.2(3) . . ?
C1 B5 H5 117(2) . . ?
B6 B5 H5 117(2) . . ?
B9 B5 H5 128(2) . . ?
B10 B5 H5 126(2) . . ?
B4 B5 H5 119(2) . . ?
C2 B6 B10 104.8(3) . . ?
C2 B6 B5 103.7(2) . . ?
B10 B6 B5 60.6(2) . . ?
C2 B6 C1 56.32(15) . . ?
B10 B6 C1 104.9(3) . . ?
B5 B6 C1 58.22(18) . . ?
C2 B6 B11 58.24(18) . . ?
B10 B6 B11 60.7(2) . . ?
B5 B6 B11 108.4(3) . . ?
C1 B6 B11 103.9(2) . . ?
C2 B6 H6 118(2) . . ?
B10 B6 H6 129(2) . . ?
B5 B6 H6 126(2) . . ?
C1 B6 H6 121(2) . . ?
B11 B6 H6 122(2) . . ?
C2 B7 B12 104.1(2) . . ?
C2 B7 B11 57.98(17) . . ?
B12 B7 B11 59.43(18) . . ?
C2 B7 B8 107.3(2) . . ?
B12 B7 B8 60.77(18) . . ?
B11 B7 B8 109.4(2) . . ?
C2 B7 Ru3 67.03(13) . . ?
B12 B7 Ru3 121.8(2) . . ?
B11 B7 Ru3 121.11(19) . . ?
B8 B7 Ru3 67.61(14) . . ?
C2 B7 H7 118.4(17) . . ?
B12 B7 H7 122.9(17) . . ?
B11 B7 H7 113.7(17) . . ?
B8 B7 H7 128.7(17) . . ?
Ru3 B7 H7 109.4(17) . . ?
B9 B8 B7 105.2(2) . . ?
B9 B8 B12 59.4(2) . . ?
B7 B8 B12 58.66(17) . . ?
B9 B8 B4 58.9(2) . . ?
B7 B8 B4 104.8(2) . . ?
B12 B8 B4 105.7(3) . . ?
B9 B8 Ru3 117.3(2) . . ?
B7 B8 Ru3 65.62(13) . . ?
B12 B8 Ru3 118.17(18) . . ?
B4 B8 Ru3 64.38(14) . . ?
B9 B8 H8 111.5(18) . . ?
B7 B8 H8 129.1(18) . . ?
B12 B8 H8 114.0(18) . . ?
B4 B8 H8 123.9(17) . . ?
Ru3 B8 H8 121.1(18) . . ?
B5 B9 B4 61.2(2) . . ?
B5 B9 B12 107.4(3) . . ?
B4 B9 B12 108.5(2) . . ?
B5 B9 B10 59.9(2) . . ?
B4 B9 B10 109.6(3) . . ?
B12 B9 B10 59.7(2) . . ?
B5 B9 B8 110.5(2) . . ?
B4 B9 B8 61.2(2) . . ?
B12 B9 B8 60.7(2) . . ?
B10 B9 B8 110.2(2) . . ?
B5 B9 H9 114.2 . . ?
B4 B9 H9 117.3 . . ?
B12 B9 H9 128.6 . . ?
B10 B9 H9 119.5 . . ?
B8 B9 H9 124.7 . . ?
B6 B10 B5 59.7(2) . . ?
B6 B10 B12 107.9(2) . . ?
B5 B10 B12 107.3(3) . . ?
B6 B10 B11 59.9(2) . . ?
B5 B10 B11 107.1(2) . . ?
B12 B10 B11 59.8(2) . . ?
B6 B10 B9 107.6(2) . . ?
B5 B10 B9 59.4(3) . . ?
B12 B10 B9 60.1(2) . . ?
B11 B10 B9 107.6(3) . . ?
B6 B10 H10 118.0(18) . . ?
B5 B10 H10 118.4(18) . . ?
B12 B10 H10 126.6(18) . . ?
B11 B10 H10 123.6(18) . . ?
B9 B10 H10 123.1(18) . . ?
C2 B11 B6 60.06(18) . . ?
C2 B11 B12 104.3(2) . . ?
B6 B11 B12 107.7(3) . . ?
C2 B11 B10 105.2(2) . . ?
B6 B11 B10 59.4(2) . . ?
B12 B11 B10 60.1(2) . . ?
C2 B11 B7 58.28(16) . . ?
B6 B11 B7 108.3(2) . . ?
B12 B11 B7 59.35(18) . . ?
B10 B11 B7 107.5(2) . . ?
C2 B11 H11 119.6(16) . . ?
B6 B11 H11 118.6(16) . . ?
B12 B11 H11 127.3(16) . . ?
B10 B11 H11 125.7(17) . . ?
B7 B11 H11 121.2(17) . . ?
B7 B12 B11 61.22(18) . . ?
B7 B12 B10 109.0(3) . . ?
B11 B12 B10 60.2(2) . . ?
B7 B12 B9 107.1(2) . . ?
B11 B12 B9 107.9(3) . . ?
B10 B12 B9 60.2(2) . . ?
B7 B12 B8 60.56(17) . . ?
B11 B12 B8 110.7(2) . . ?
B10 B12 B8 110.0(3) . . ?
B9 B12 B8 60.0(2) . . ?
B7 B12 H12 120(2) . . ?
B11 B12 H12 121(2) . . ?
B10 B12 H12 123(2) . . ?
B9 B12 H12 124(2) . . ?
B8 B12 H12 119(2) . . ?
C14 N13 C18 118.00(19) . . ?
C14 N13 Ru3 124.86(15) . . ?
C18 N13 Ru3 117.12(14) . . ?
N13 C14 C15 122.8(2) . . ?
N13 C14 H14 118.6 . . ?
C15 C14 H14 118.6 . . ?
C14 C15 C16 119.7(2) . . ?
C14 C15 H15 120.1 . . ?
C16 C15 H15 120.1 . . ?
C15 C16 C17 117.8(2) . . ?
C15 C16 C25 121.9(2) . . ?
C17 C16 C25 120.3(2) . . ?
C18 C17 C16 120.2(2) . . ?
C18 C17 H17 119.9 . . ?
C16 C17 H17 119.9 . . ?
N13 C18 C17 121.46(19) . . ?
N13 C18 C19 115.15(18) . . ?
C17 C18 C19 123.39(19) . . ?
N24 C19 C20 121.48(19) . . ?
N24 C19 C18 114.61(18) . . ?
C20 C19 C18 123.90(19) . . ?
C19 C20 C21 120.5(2) . . ?
C19 C20 H20 119.8 . . ?
C21 C20 H20 119.8 . . ?
C22 C21 C20 117.5(2) . . ?
C22 C21 C27 121.4(2) . . ?
C20 C21 C27 121.0(2) . . ?
C23 C22 C21 119.3(2) . . ?
C23 C22 H22 120.4 . . ?
C21 C22 H22 120.4 . . ?
N24 C23 C22 123.5(2) . . ?
N24 C23 H23 118.2 . . ?
C22 C23 H23 118.2 . . ?
C23 N24 C19 117.65(19) . . ?
C23 N24 Ru3 125.68(15) . . ?
C19 N24 Ru3 116.60(14) . . ?
O26 C25 C16 119.0(3) . . ?
O26' C25 C16 113.6(2) . . ?
O26 C25 H25A 107.6 . . ?
C16 C25 H25A 107.6 . . ?
O26 C25 H25B 107.6 . . ?
C16 C25 H25B 107.6 . . ?
H25A C25 H25B 107.0 . . ?
O26' C25 H25C 108.8 . . ?
C16 C25 H25C 108.8 . . ?
O26' C25 H25D 108.8 . . ?
C16 C25 H25D 108.8 . . ?
H25C C25 H25D 107.7 . . ?
O28 C27 C21 120.5(3) . . ?
O28' C27 C21 113.7(2) . . ?
O28 C27 H27A 107.2 . . ?
C21 C27 H27A 107.2 . . ?
O28 C27 H27B 107.2 . . ?
C21 C27 H27B 107.2 . . ?
H27A C27 H27B 106.8 . . ?
O28' C27 H27C 108.8 . . ?
C21 C27 H27C 108.8 . . ?
O28' C27 H27D 108.8 . . ?
C21 C27 H27D 108.8 . . ?
H27C C27 H27D 107.7 . . ?
C25 O26 H26 109.5 . . ?
C27 O28 H28 109.5 . . ?
C25 O26' H26' 109.5 . . ?
C27 O28' H28' 109.5 . . ?
O30 C29 Ru3 174.9(2) . . ?

loop_
_geom_bond_atom_site_label_1
_geom_bond_atom_site_label_2
_geom_bond_distance
_geom_bond_site_symmetry_2
_geom_bond_publ_flag
C1 C2 1.640(4) . ?
C1 B5 1.699(5) . ?
C1 B4 1.701(5) . ?
C1 B6 1.750(4) . ?
C1 Ru3 2.173(3) . ?
C1 H1 1.1200 . ?
C2 B11 1.692(4) . ?
C2 B7 1.697(4) . ?
C2 B6 1.724(4) . ?
C2 Ru3 2.219(2) . ?
C2 H2 1.1200 . ?
Ru3 C29 1.862(2) . ?
Ru3 N13 2.1032(19) . ?
Ru3 N24 2.1241(18) . ?
Ru3 B4 2.208(3) . ?
Ru3 B7 2.239(3) . ?
Ru3 B8 2.273(3) . ?
B4 B9 1.764(5) . ?
B4 B5 1.788(5) . ?
B4 B8 1.805(6) . ?
B4 H4 1.08(3) . ?
B5 B6 1.743(6) . ?
B5 B9 1.749(8) . ?
B5 B10 1.758(6) . ?
B5 H5 0.98(4) . ?
B6 B10 1.742(6) . ?
B6 B11 1.752(5) . ?
B6 H6 1.04(4) . ?
B7 B12 1.756(4) . ?
B7 B11 1.789(4) . ?
B7 B8 1.791(4) . ?
B7 H7 1.06(3) . ?
B8 B9 1.782(6) . ?
B8 B12 1.794(4) . ?
B8 H8 1.00(3) . ?
B9 B12 1.771(6) . ?
B9 B10 1.772(5) . ?
B9 H9 0.9958 . ?
B10 B12 1.764(6) . ?
B10 B11 1.765(5) . ?
B10 H10 1.07(3) . ?
B11 B12 1.758(5) . ?
B11 H11 1.13(3) . ?
B12 H12 1.12(4) . ?
N13 C14 1.351(3) . ?
N13 C18 1.351(3) . ?
C14 C15 1.373(3) . ?
C14 H14 0.9500 . ?
C15 C16 1.378(3) . ?
C15 H15 0.9500 . ?
C16 C17 1.389(3) . ?
C16 C25 1.512(3) . ?
C17 C18 1.384(3) . ?
C17 H17 0.9500 . ?
C18 C19 1.475(3) . ?
C19 N24 1.355(3) . ?
C19 C20 1.378(3) . ?
C20 C21 1.387(3) . ?
C20 H20 0.9500 . ?
C21 C22 1.385(3) . ?
C21 C27 1.499(3) . ?
C22 C23 1.369(3) . ?
C22 H22 0.9500 . ?
C23 N24 1.341(3) . ?
C23 H23 0.9500 . ?
C25 O26 1.338(4) . ?
C25 O26' 1.349(4) . ?
C25 H25A 0.9900 . ?
C25 H25B 0.9900 . ?
C25 H25C 0.9900 . ?
C25 H25D 0.9900 . ?
C27 O28 1.323(5) . ?
C27 O28' 1.338(4) . ?
C27 H27A 0.9900 . ?
C27 H27B 0.9900 . ?
C27 H27C 0.9900 . ?
C27 H27D 0.9900 . ?
O26 H26 0.8400 . ?
O28 H28 0.8400 . ?
O26' H26' 0.8400 . ?
O28' H28' 0.8400 . ?
C29 O30 1.134(3) . ?

loop_
_geom_torsion_atom_site_label_1
_geom_torsion_atom_site_label_2
_geom_torsion_atom_site_label_3
_geom_torsion_atom_site_label_4
_geom_torsion
_geom_torsion_site_symmetry_1
_geom_torsion_site_symmetry_2
_geom_torsion_site_symmetry_3
_geom_torsion_site_symmetry_4
_geom_torsion_publ_flag
B5 C1 C2 B11 0.7(3) . . . . ?
B4 C1 C2 B11 -67.5(3) . . . . ?
B6 C1 C2 B11 38.6(2) . . . . ?
Ru3 C1 C2 B11 -122.71(19) . . . . ?
B5 C1 C2 B7 69.6(3) . . . . ?
B4 C1 C2 B7 1.3(3) . . . . ?
B6 C1 C2 B7 107.4(2) . . . . ?
Ru3 C1 C2 B7 -53.84(17) . . . . ?
B5 C1 C2 B6 -37.9(3) . . . . ?
B4 C1 C2 B6 -106.1(3) . . . . ?
Ru3 C1 C2 B6 -161.3(2) . . . . ?
B5 C1 C2 Ru3 123.4(3) . . . . ?
B4 C1 C2 Ru3 55.16(17) . . . . ?
B6 C1 C2 Ru3 161.3(2) . . . . ?
C2 C1 B4 B9 62.7(3) . . . . ?
B5 C1 B4 B9 -39.0(3) . . . . ?
B6 C1 B4 B9 -4.0(3) . . . . ?
Ru3 C1 B4 B9 118.7(3) . . . . ?
C2 C1 B4 B5 101.7(3) . . . . ?
B6 C1 B4 B5 35.0(3) . . . . ?
Ru3 C1 B4 B5 157.7(2) . . . . ?
C2 C1 B4 B8 0.6(3) . . . . ?
B5 C1 B4 B8 -101.2(3) . . . . ?
B6 C1 B4 B8 -66.2(3) . . . . ?
Ru3 C1 B4 B8 56.47(17) . . . . ?
C2 C1 B4 Ru3 -55.91(16) . . . . ?
B5 C1 B4 Ru3 -157.7(2) . . . . ?
B6 C1 B4 Ru3 -122.6(2) . . . . ?
C2 C1 B5 B6 38.0(3) . . . . ?
B4 C1 B5 B6 143.0(3) . . . . ?
Ru3 C1 B5 B6 116.7(3) . . . . ?
C2 C1 B5 B9 -65.4(3) . . . . ?
B4 C1 B5 B9 39.5(2) . . . . ?
B6 C1 B5 B9 -103.4(3) . . . . ?
Ru3 C1 B5 B9 13.3(3) . . . . ?
C2 C1 B5 B10 -2.2(4) . . . . ?
B4 C1 B5 B10 102.7(4) . . . . ?
B6 C1 B5 B10 -40.2(3) . . . . ?
Ru3 C1 B5 B10 76.5(3) . . . . ?
C2 C1 B5 B4 -105.0(2) . . . . ?
B6 C1 B5 B4 -143.0(3) . . . . ?
Ru3 C1 B5 B4 -26.3(3) . . . . ?
B9 B4 B5 C1 134.5(3) . . . . ?
B8 B4 B5 C1 98.3(2) . . . . ?
Ru3 B4 B5 C1 23.7(3) . . . . ?
C1 B4 B5 B6 -34.1(3) . . . . ?
B9 B4 B5 B6 100.4(3) . . . . ?
B8 B4 B5 B6 64.2(4) . . . . ?
Ru3 B4 B5 B6 -10.4(5) . . . . ?
C1 B4 B5 B9 -134.5(3) . . . . ?
B8 B4 B5 B9 -36.2(2) . . . . ?
Ru3 B4 B5 B9 -110.8(3) . . . . ?
C1 B4 B5 B10 -97.8(3) . . . . ?
B9 B4 B5 B10 36.7(3) . . . . ?
B8 B4 B5 B10 0.5(4) . . . . ?
Ru3 B4 B5 B10 -74.1(4) . . . . ?
C1 C2 B6 B10 98.3(3) . . . . ?
B11 C2 B6 B10 -40.6(2) . . . . ?
B7 C2 B6 B10 -2.9(3) . . . . ?
Ru3 C2 B6 B10 76.9(3) . . . . ?
C1 C2 B6 B5 35.5(3) . . . . ?
B11 C2 B6 B5 -103.4(3) . . . . ?
B7 C2 B6 B5 -65.7(3) . . . . ?
Ru3 C2 B6 B5 14.2(4) . . . . ?
B11 C2 B6 C1 -138.9(2) . . . . ?
B7 C2 B6 C1 -101.2(2) . . . . ?
Ru3 C2 B6 C1 -21.4(2) . . . . ?
C1 C2 B6 B11 138.9(2) . . . . ?
B7 C2 B6 B11 37.7(2) . . . . ?
Ru3 C2 B6 B11 117.5(2) . . . . ?
C1 B5 B6 C2 -34.7(2) . . . . ?
B9 B5 B6 C2 62.1(3) . . . . ?
B10 B5 B6 C2 99.4(3) . . . . ?
B4 B5 B6 C2 -1.6(4) . . . . ?
C1 B5 B6 B10 -134.1(3) . . . . ?
B9 B5 B6 B10 -37.3(3) . . . . ?
B4 B5 B6 B10 -101.1(4) . . . . ?
B9 B5 B6 C1 96.8(3) . . . . ?
B10 B5 B6 C1 134.1(3) . . . . ?
B4 B5 B6 C1 33.0(3) . . . . ?
C1 B5 B6 B11 -95.3(3) . . . . ?
B9 B5 B6 B11 1.5(3) . . . . ?
B10 B5 B6 B11 38.8(2) . . . . ?
B4 B5 B6 B11 -62.3(4) . . . . ?
B5 C1 B6 C2 138.4(3) . . . . ?
B4 C1 B6 C2 102.3(2) . . . . ?
Ru3 C1 B6 C2 22.3(2) . . . . ?
C2 C1 B6 B10 -98.0(3) . . . . ?
B5 C1 B6 B10 40.4(3) . . . . ?
B4 C1 B6 B10 4.3(3) . . . . ?
Ru3 C1 B6 B10 -75.8(3) . . . . ?
C2 C1 B6 B5 -138.4(3) . . . . ?
B4 C1 B6 B5 -36.1(3) . . . . ?
Ru3 C1 B6 B5 -116.2(3) . . . . ?
C2 C1 B6 B11 -35.2(2) . . . . ?
B5 C1 B6 B11 103.2(3) . . . . ?
B4 C1 B6 B11 67.2(3) . . . . ?
Ru3 C1 B6 B11 -12.9(4) . . . . ?
C1 C2 B7 B12 -66.0(2) . . . . ?
B11 C2 B7 B12 39.1(2) . . . . ?
B6 C2 B7 B12 2.2(3) . . . . ?
Ru3 C2 B7 B12 -118.87(19) . . . . ?
C1 C2 B7 B11 -105.1(2) . . . . ?
B6 C2 B7 B11 -36.9(2) . . . . ?
Ru3 C2 B7 B11 -157.97(17) . . . . ?
C1 C2 B7 B8 -2.6(3) . . . . ?
B11 C2 B7 B8 102.4(2) . . . . ?
B6 C2 B7 B8 65.5(3) . . . . ?
Ru3 C2 B7 B8 -55.54(16) . . . . ?
C1 C2 B7 Ru3 52.92(16) . . . . ?
B11 C2 B7 Ru3 157.97(17) . . . . ?
B6 C2 B7 Ru3 121.1(2) . . . . ?
C2 B7 B8 B9 -58.4(3) . . . . ?
B12 B7 B8 B9 38.4(3) . . . . ?
B11 B7 B8 B9 3.0(3) . . . . ?
Ru3 B7 B8 B9 -113.6(2) . . . . ?
C2 B7 B8 B12 -96.8(3) . . . . ?
B11 B7 B8 B12 -35.4(2) . . . . ?
Ru3 B7 B8 B12 -152.0(2) . . . . ?
C2 B7 B8 B4 2.8(3) . . . . ?
B12 B7 B8 B4 99.6(3) . . . . ?
B11 B7 B8 B4 64.2(3) . . . . ?
Ru3 B7 B8 B4 -52.36(16) . . . . ?
C2 B7 B8 Ru3 55.19(16) . . . . ?
B12 B7 B8 Ru3 152.0(2) . . . . ?
B11 B7 B8 Ru3 116.6(2) . . . . ?
C1 B4 B8 B9 97.0(2) . . . . ?
B5 B4 B8 B9 35.9(2) . . . . ?
Ru3 B4 B8 B9 152.2(2) . . . . ?
C1 B4 B8 B7 -2.1(3) . . . . ?
B9 B4 B8 B7 -99.0(2) . . . . ?
B5 B4 B8 B7 -63.2(3) . . . . ?
Ru3 B4 B8 B7 53.12(17) . . . . ?
C1 B4 B8 B12 59.0(3) . . . . ?
B9 B4 B8 B12 -38.0(2) . . . . ?
B5 B4 B8 B12 -2.2(3) . . . . ?
Ru3 B4 B8 B12 114.14(19) . . . . ?
C1 B4 B8 Ru3 -55.18(16) . . . . ?
B9 B4 B8 Ru3 -152.2(2) . . . . ?
B5 B4 B8 Ru3 -116.3(2) . . . . ?
C1 B5 B9 B4 -38.8(2) . . . . ?
B6 B5 B9 B4 -102.8(3) . . . . ?
B10 B5 B9 B4 -139.6(2) . . . . ?
C1 B5 B9 B12 63.2(3) . . . . ?
B6 B5 B9 B12 -0.8(3) . . . . ?
B10 B5 B9 B12 -37.6(2) . . . . ?
B4 B5 B9 B12 102.0(2) . . . . ?
C1 B5 B9 B10 100.8(3) . . . . ?
B6 B5 B9 B10 36.9(2) . . . . ?
B4 B5 B9 B10 139.6(2) . . . . ?
C1 B5 B9 B8 -1.3(3) . . . . ?
B6 B5 B9 B8 -65.2(3) . . . . ?
B10 B5 B9 B8 -102.1(3) . . . . ?
B4 B5 B9 B8 37.5(2) . . . . ?
C1 B4 B9 B5 38.6(2) . . . . ?
B8 B4 B9 B5 139.4(2) . . . . ?
Ru3 B4 B9 B5 108.8(3) . . . . ?
C1 B4 B9 B12 -61.5(4) . . . . ?
B5 B4 B9 B12 -100.1(3) . . . . ?
B8 B4 B9 B12 39.3(3) . . . . ?
Ru3 B4 B9 B12 8.7(4) . . . . ?
C1 B4 B9 B10 2.1(4) . . . . ?
B5 B4 B9 B10 -36.5(3) . . . . ?
B8 B4 B9 B10 102.9(3) . . . . ?
Ru3 B4 B9 B10 72.3(4) . . . . ?
C1 B4 B9 B8 -100.8(2) . . . . ?
B5 B4 B9 B8 -139.4(2) . . . . ?
Ru3 B4 B9 B8 -30.6(2) . . . . ?
B7 B8 B9 B5 60.8(3) . . . . ?
B12 B8 B9 B5 98.9(3) . . . . ?
B4 B8 B9 B5 -37.5(3) . . . . ?
Ru3 B8 B9 B5 -9.2(3) . . . . ?
B7 B8 B9 B4 98.4(2) . . . . ?
B12 B8 B9 B4 136.5(3) . . . . ?
Ru3 B8 B9 B4 28.3(2) . . . . ?
B7 B8 B9 B12 -38.1(2) . . . . ?
B4 B8 B9 B12 -136.5(3) . . . . ?
Ru3 B8 B9 B12 -108.1(2) . . . . ?
B7 B8 B9 B10 -3.5(4) . . . . ?
B12 B8 B9 B10 34.6(3) . . . . ?
B4 B8 B9 B10 -101.9(3) . . . . ?
Ru3 B8 B9 B10 -73.6(3) . . . . ?
C2 B6 B10 B5 -97.6(3) . . . . ?
C1 B6 B10 B5 -39.2(2) . . . . ?
B11 B6 B10 B5 -137.0(3) . . . . ?
C2 B6 B10 B12 2.4(3) . . . . ?
B5 B6 B10 B12 100.0(3) . . . . ?
C1 B6 B10 B12 60.8(3) . . . . ?
B11 B6 B10 B12 -37.1(2) . . . . ?
C2 B6 B10 B11 39.4(2) . . . . ?
B5 B6 B10 B11 137.0(3) . . . . ?
C1 B6 B10 B11 97.9(2) . . . . ?
C2 B6 B10 B9 -61.1(3) . . . . ?
B5 B6 B10 B9 36.5(3) . . . . ?
C1 B6 B10 B9 -2.7(3) . . . . ?
B11 B6 B10 B9 -100.5(3) . . . . ?
C1 B5 B10 B6 40.9(3) . . . . ?
B9 B5 B10 B6 138.8(3) . . . . ?
B4 B5 B10 B6 102.4(3) . . . . ?
C1 B5 B10 B12 -60.0(4) . . . . ?
B6 B5 B10 B12 -101.0(3) . . . . ?
B9 B5 B10 B12 37.8(2) . . . . ?
B4 B5 B10 B12 1.4(4) . . . . ?
C1 B5 B10 B11 2.8(4) . . . . ?
B6 B5 B10 B11 -38.1(3) . . . . ?
B9 B5 B10 B11 100.7(3) . . . . ?
B4 B5 B10 B11 64.3(4) . . . . ?
C1 B5 B10 B9 -97.8(3) . . . . ?
B6 B5 B10 B9 -138.8(3) . . . . ?
B4 B5 B10 B9 -36.4(3) . . . . ?
B5 B9 B10 B6 -36.7(3) . . . . ?
B4 B9 B10 B6 0.4(4) . . . . ?
B12 B9 B10 B6 100.9(3) . . . . ?
B8 B9 B10 B6 66.0(4) . . . . ?
B4 B9 B10 B5 37.1(3) . . . . ?
B12 B9 B10 B5 137.6(2) . . . . ?
B8 B9 B10 B5 102.6(3) . . . . ?
B5 B9 B10 B12 -137.6(2) . . . . ?
B4 B9 B10 B12 -100.5(3) . . . . ?
B8 B9 B10 B12 -34.9(3) . . . . ?
B5 B9 B10 B11 -99.9(3) . . . . ?
B4 B9 B10 B11 -62.8(4) . . . . ?
B12 B9 B10 B11 37.7(3) . . . . ?
B8 B9 B10 B11 2.8(4) . . . . ?
C1 C2 B11 B6 -39.0(2) . . . . ?
B7 C2 B11 B6 -141.5(2) . . . . ?
Ru3 C2 B11 B6 -115.5(2) . . . . ?
C1 C2 B11 B12 63.4(3) . . . . ?
B7 C2 B11 B12 -39.1(2) . . . . ?
B6 C2 B11 B12 102.4(3) . . . . ?
Ru3 C2 B11 B12 -13.1(3) . . . . ?
C1 C2 B11 B10 1.1(3) . . . . ?
B7 C2 B11 B10 -101.4(2) . . . . ?
B6 C2 B11 B10 40.1(2) . . . . ?
Ru3 C2 B11 B10 -75.4(3) . . . . ?
C1 C2 B11 B7 102.5(2) . . . . ?
B6 C2 B11 B7 141.5(2) . . . . ?
Ru3 C2 B11 B7 26.0(2) . . . . ?
B10 B6 B11 C2 133.8(2) . . . . ?
B5 B6 B11 C2 95.0(2) . . . . ?
C1 B6 B11 C2 34.33(19) . . . . ?
C2 B6 B11 B12 -96.6(2) . . . . ?
B10 B6 B11 B12 37.1(2) . . . . ?
B5 B6 B11 B12 -1.6(3) . . . . ?
C1 B6 B11 B12 -62.3(3) . . . . ?
C2 B6 B11 B10 -133.8(2) . . . . ?
B5 B6 B11 B10 -38.7(2) . . . . ?
C1 B6 B11 B10 -99.4(3) . . . . ?
C2 B6 B11 B7 -33.9(2) . . . . ?
B10 B6 B11 B7 99.9(2) . . . . ?
B5 B6 B11 B7 61.1(3) . . . . ?
C1 B6 B11 B7 0.4(3) . . . . ?
B6 B10 B11 C2 -40.4(2) . . . . ?
B5 B10 B11 C2 -2.4(4) . . . . ?
B12 B10 B11 C2 98.0(2) . . . . ?
B9 B10 B11 C2 60.1(3) . . . . ?
B5 B10 B11 B6 38.0(3) . . . . ?
B12 B10 B11 B6 138.4(2) . . . . ?
B9 B10 B11 B6 100.6(3) . . . . ?
B6 B10 B11 B12 -138.4(2) . . . . ?
B5 B10 B11 B12 -100.4(3) . . . . ?
B9 B10 B11 B12 -37.9(3) . . . . ?
B6 B10 B11 B7 -101.3(2) . . . . ?
B5 B10 B11 B7 -63.3(4) . . . . ?
B12 B10 B11 B7 37.1(2) . . . . ?
B9 B10 B11 B7 -0.8(4) . . . . ?
B12 B7 B11 C2 -134.7(2) . . . . ?
B8 B7 B11 C2 -98.8(2) . . . . ?
Ru3 B7 B11 C2 -23.78(18) . . . . ?
C2 B7 B11 B6 34.6(2) . . . . ?
B12 B7 B11 B6 -100.1(3) . . . . ?
B8 B7 B11 B6 -64.2(3) . . . . ?
Ru3 B7 B11 B6 10.8(3) . . . . ?
C2 B7 B11 B12 134.7(2) . . . . ?
B8 B7 B11 B12 36.0(2) . . . . ?
Ru3 B7 B11 B12 111.0(2) . . . . ?
C2 B7 B11 B10 97.3(3) . . . . ?
B12 B7 B11 B10 -37.4(3) . . . . ?
B8 B7 B11 B10 -1.4(3) . . . . ?
Ru3 B7 B11 B10 73.6(3) . . . . ?
C2 B7 B12 B11 -38.4(2) . . . . ?
B8 B7 B12 B11 -140.6(3) . . . . ?
Ru3 B7 B12 B11 -109.9(2) . . . . ?
C2 B7 B12 B10 -0.6(3) . . . . ?
B11 B7 B12 B10 37.8(2) . . . . ?
B8 B7 B12 B10 -102.8(3) . . . . ?
Ru3 B7 B12 B10 -72.1(3) . . . . ?
C2 B7 B12 B9 63.0(3) . . . . ?
B11 B7 B12 B9 101.4(3) . . . . ?
B8 B7 B12 B9 -39.2(3) . . . . ?
Ru3 B7 B12 B9 -8.5(4) . . . . ?
C2 B7 B12 B8 102.2(2) . . . . ?
B11 B7 B12 B8 140.6(3) . . . . ?
Ru3 B7 B12 B8 30.7(2) . . . . ?
C2 B11 B12 B7 38.6(2) . . . . ?
B6 B11 B12 B7 101.2(2) . . . . ?
B10 B11 B12 B7 138.1(2) . . . . ?
C2 B11 B12 B10 -99.5(2) . . . . ?
B6 B11 B12 B10 -36.8(2) . . . . ?
B7 B11 B12 B10 -138.1(2) . . . . ?
C2 B11 B12 B9 -61.5(3) . . . . ?
B6 B11 B12 B9 1.1(3) . . . . ?
B10 B11 B12 B9 38.0(2) . . . . ?
B7 B11 B12 B9 -100.1(2) . . . . ?
C2 B11 B12 B8 2.4(4) . . . . ?
B6 B11 B12 B8 65.0(3) . . . . ?
B10 B11 B12 B8 101.8(3) . . . . ?
B7 B11 B12 B8 -36.2(2) . . . . ?
B6 B10 B12 B7 -1.2(3) . . . . ?
B5 B10 B12 B7 61.8(3) . . . . ?
B11 B10 B12 B7 -38.3(2) . . . . ?
B9 B10 B12 B7 99.3(3) . . . . ?
B6 B10 B12 B11 37.1(2) . . . . ?
B5 B10 B12 B11 100.1(3) . . . . ?
B9 B10 B12 B11 137.6(2) . . . . ?
B6 B10 B12 B9 -100.4(3) . . . . ?
B5 B10 B12 B9 -37.5(2) . . . . ?
B11 B10 B12 B9 -137.6(2) . . . . ?
B6 B10 B12 B8 -65.8(3) . . . . ?
B5 B10 B12 B8 -2.9(3) . . . . ?
B11 B10 B12 B8 -103.0(2) . . . . ?
B9 B10 B12 B8 34.6(2) . . . . ?
B5 B9 B12 B7 -64.8(3) . . . . ?
B4 B9 B12 B7 -0.1(4) . . . . ?
B10 B9 B12 B7 -102.5(3) . . . . ?
B8 B9 B12 B7 39.5(2) . . . . ?
B5 B9 B12 B11 -0.2(3) . . . . ?
B4 B9 B12 B11 64.4(3) . . . . ?
B10 B9 B12 B11 -37.9(2) . . . . ?
B8 B9 B12 B11 104.0(2) . . . . ?
B5 B9 B12 B10 37.7(2) . . . . ?
B4 B9 B12 B10 102.4(3) . . . . ?
B8 B9 B12 B10 141.9(3) . . . . ?
B5 B9 B12 B8 -104.2(2) . . . . ?
B4 B9 B12 B8 -39.6(3) . . . . ?
B10 B9 B12 B8 -141.9(3) . . . . ?
B9 B8 B12 B7 -135.8(3) . . . . ?
B4 B8 B12 B7 -98.0(2) . . . . ?
Ru3 B8 B12 B7 -29.0(2) . . . . ?
B9 B8 B12 B11 -99.3(3) . . . . ?
B7 B8 B12 B11 36.5(2) . . . . ?
B4 B8 B12 B11 -61.5(3) . . . . ?
Ru3 B8 B12 B11 7.5(4) . . . . ?
B9 B8 B12 B10 -34.7(3) . . . . ?
B7 B8 B12 B10 101.1(3) . . . . ?
B4 B8 B12 B10 3.1(3) . . . . ?
Ru3 B8 B12 B10 72.1(3) . . . . ?
B7 B8 B12 B9 135.8(3) . . . . ?
B4 B8 B12 B9 37.8(2) . . . . ?
Ru3 B8 B12 B9 106.8(3) . . . . ?
C18 N13 C14 C15 1.6(4) . . . . ?
Ru3 N13 C14 C15 -176.37(19) . . . . ?
N13 C14 C15 C16 0.0(4) . . . . ?
C14 C15 C16 C17 -1.0(4) . . . . ?
C14 C15 C16 C25 179.2(2) . . . . ?
C15 C16 C17 C18 0.4(4) . . . . ?
C25 C16 C17 C18 -179.8(2) . . . . ?
C14 N13 C18 C17 -2.2(3) . . . . ?
Ru3 N13 C18 C17 175.98(17) . . . . ?
C14 N13 C18 C19 177.7(2) . . . . ?
Ru3 N13 C18 C19 -4.1(2) . . . . ?
C16 C17 C18 N13 1.2(3) . . . . ?
C16 C17 C18 C19 -178.7(2) . . . . ?
N13 C18 C19 N24 3.2(3) . . . . ?
C17 C18 C19 N24 -176.9(2) . . . . ?
N13 C18 C19 C20 -175.3(2) . . . . ?
C17 C18 C19 C20 4.6(3) . . . . ?
N24 C19 C20 C21 -0.5(3) . . . . ?
C18 C19 C20 C21 177.9(2) . . . . ?
C19 C20 C21 C22 -0.4(3) . . . . ?
C19 C20 C21 C27 177.0(2) . . . . ?
C20 C21 C22 C23 1.2(3) . . . . ?
C27 C21 C22 C23 -176.2(2) . . . . ?
C21 C22 C23 N24 -1.0(4) . . . . ?
C22 C23 N24 C19 0.1(3) . . . . ?
C22 C23 N24 Ru3 -176.70(17) . . . . ?
C20 C19 N24 C23 0.7(3) . . . . ?
C18 C19 N24 C23 -177.89(18) . . . . ?
C20 C19 N24 Ru3 177.75(16) . . . . ?
C18 C19 N24 Ru3 -0.8(2) . . . . ?
C15 C16 C25 O26 -23.8(4) . . . . ?
C17 C16 C25 O26 156.5(3) . . . . ?
C15 C16 C25 O26' -154.8(3) . . . . ?
C17 C16 C25 O26' 25.4(4) . . . . ?
C22 C21 C27 O28 -31.3(4) . . . . ?
C20 C21 C27 O28 151.4(3) . . . . ?
C22 C21 C27 O28' -153.6(3) . . . . ?
C20 C21 C27 O28' 29.1(4) . . . . ?
